data_2310505
loop_
_publ_author_name
'Wadsley, A.D.'

_publ_section_title
;
 Mixed oxides of titanium and niobium. I.
;
_journal_name_full 'Acta Crystallographica (1,1948-23,1967)'
_journal_page_first 660
_journal_page_last 664
_journal_volume 14
_journal_year 1961
_chemical_formula_sum 'Nb2 O7 Ti'
_chemical_name_systematic 'Ti Nb2 O7'
_space_group_IT_number 12
_symmetry_space_group_name_Hall '-A 2y'
_symmetry_space_group_name_H-M 'A 1 2/m 1'
_cell_angle_alpha 90
_cell_angle_beta 120.16
_cell_angle_gamma 90
_cell_formula_units_Z 6
_cell_length_a 11.93
_cell_length_b 3.81
_cell_length_c 20.44
_cell_volume 803.294
_citation_journal_id_ASTM ACCRA9
_cod_data_source_file Wadsley_ACCRA9_1961_1451.cif
_cod_data_source_block Nb2O7Ti1
_cod_original_cell_volume 803.2939
_cod_original_sg_symbol_Hall '-C 2y (z,y,-x)'
_cod_original_formula_sum 'Nb2 O7 Ti1'
_cod_database_code 2310505

loop_
_symmetry_equiv_pos_as_xyz
x,y,z
-x,y,-z
-x,-y,-z
x,-y,z
x,y+1/2,z+1/2
-x,y+1/2,-z+1/2
-x,-y+1/2,-z+1/2
x,-y+1/2,z+1/2

loop_
_atom_site_label
_atom_site_type_symbol
_atom_site_fract_x
_atom_site_fract_y
_atom_site_fract_z
_atom_site_occupancy
_atom_site_U_iso_or_equiv
O3 O-2 0.003 0 0.285 1 0.0
Nb3 Nb+5 0.3658 0 0.1086 0.6667 0.0
O8 O-2 0.577 0 0.378 1 0.0
Nb4 Nb+5 0.3723 0 0.2946 0.6667 0.0
Ti3 Ti+4 0.3658 0 0.1086 0.3333 0.0
O7 O-2 0.414 0 0.021 1 0.0
O2 O-2 0 0 0.5 1 0.0
O5 O-2 0.213 0 0.248 1 0.0
Nb1 Nb+5 0 0 0 0.6667 0.0
Nb5 Nb+5 0.6369 0 0.0771 0.6667 0.0
Ti2 Ti+4 0.004 0 0.1855 0.3333 0.0
O6 O-2 0.803 0 0.129 1 0.0
Nb2 Nb+5 0.004 0 0.1855 0.6667 0.0
Ti1 Ti+4 0 0 0 0.3333 0.0
O4 O-2 0.201 0 0.055 1 0.0
Ti4 Ti+4 0.3723 0 0.2946 0.3333 0.0
O11 O-2 0.379 0 0.399 1 0.0
Ti5 Ti+4 0.6369 0 0.0771 0.3333 0.0
O10 O-2 0.59 0 0.158 1 0.0
O1 O-2 0.002 0 0.094 1 0.0
O9 O-2 0.402 0 0.214 1 0.0
